data_7236952
loop_
_publ_author_name
'Wang, Chengri'
'Yang, Xiaoping'
'Wang, Shiqing'
'Zhu, Ting'
'Bo, Le'
'Zhang, Lijie'
'Chen, Hongfen'
'Jiang, Dongmei'
'Dong, Xiaomei'
'Huang, Shaoming'

_publ_section_title
;
 Anion dependent self-assembly of drum-like 30- and 32-metal Cd--Ln
 nanoclusters: visible and NIR luminescent sensing of metal cations
;
_journal_issue 4
_journal_name_full 'Journal of Materials Chemistry C'
_journal_page_first 865
_journal_paper_doi 10.1039/C7TC04101B
_journal_volume 6
_journal_year 2018
_chemical_formula_moiety 'C372 H484 Cd24 Er8 N24 O144'
_chemical_formula_sum 'C372 H484 Cd24 Er8 N24 O144'
_chemical_formula_weight 11631.51
_chemical_name_systematic cluster-2
_chemical_properties_physical ', Heat-sensitive'
_space_group_IT_number 12
_space_group_name_Hall '-C 2y'
_space_group_name_H-M_alt 'C 1 2/m 1'
_symmetry_cell_setting monoclinic
_symmetry_space_group_name_H-M 'C 1 2/m 1'
_atom_sites_solution_hydrogens geom
_atom_sites_solution_primary direct
_atom_sites_solution_secondary difmap
_audit_creation_method SHELXL-97
_audit_update_record
;
2017-06-04 deposited with the CCDC.
2017-12-19 downloaded from the CCDC.
;
_cell_angle_alpha 90.00
_cell_angle_beta 127.692(2)
_cell_angle_gamma 90.00
_cell_formula_units_Z 2
_cell_length_a 41.274(3)
_cell_length_b 42.043(3)
_cell_length_c 26.7288(17)
_cell_measurement_reflns_used 7216
_cell_measurement_temperature 190(1)
_cell_measurement_theta_max 27.2907
_cell_measurement_theta_min 1.2785
_cell_volume 36703(5)
_computing_cell_refinement 'Collect software, Nonius B.V. 1998'
_computing_data_collection 'Collect software, Nonius B.V. 1998'
_computing_data_reduction
;
DENZO and Scalepack (Otwinoski and Minor, 1997)
;
_computing_molecular_graphics 'XP SHELXTL/PC, Siemens Analytical'
_computing_structure_refinement 'XL SHELXTL/PC, Siemens Analytical'
_computing_structure_solution
;

SIR97 - Altomare A., Burla M.C., Camalli M., Cascarano G.L., Giacovazzo C., 
Guagliardi A., Moliterni A.G.G., Polidori G.,Spagna R.
;
_diffrn_ambient_temperature 190(1)
_diffrn_detector_area_resol_mean 13.6612
_diffrn_measured_fraction_theta_full 0.993
_diffrn_measured_fraction_theta_max 0.993
_diffrn_measurement_device_type 'Mercury2 (2x2 bin mode)'
_diffrn_measurement_method dtprofit.ref
_diffrn_radiation_monochromator graphite
_diffrn_radiation_source 'fine-focus sealed tube'
_diffrn_radiation_type MoK\a
_diffrn_radiation_wavelength 0.71073
_diffrn_reflns_av_R_equivalents 0.0000
_diffrn_reflns_av_sigmaI/netI 0.0980
_diffrn_reflns_limit_h_max 38
_diffrn_reflns_limit_h_min -49
_diffrn_reflns_limit_k_max 49
_diffrn_reflns_limit_k_min 0
_diffrn_reflns_limit_l_max 31
_diffrn_reflns_limit_l_min 0
_diffrn_reflns_number 32568
_diffrn_reflns_theta_full 25.00
_diffrn_reflns_theta_max 25.00
_diffrn_reflns_theta_min 1.58
_exptl_absorpt_coefficient_mu 1.633
_exptl_absorpt_correction_T_max 1.0000
_exptl_absorpt_correction_T_min 0.7512
_exptl_absorpt_correction_type multi-scan
_exptl_absorpt_process_details 'DENZO and Scalepack (Otwinoski and Minor, 1997)'
_exptl_crystal_colour Yellow
_exptl_crystal_density_diffrn 1.052
_exptl_crystal_density_method 'not measured'
_exptl_crystal_description Block
_exptl_crystal_F_000 11464
_exptl_crystal_preparation ', Luminescent'
_exptl_crystal_recrystallization_method 'Vapour deposition'
_exptl_crystal_size_max 0.19
_exptl_crystal_size_mid 0.15
_exptl_crystal_size_min 0.11
_refine_diff_density_max 2.335
_refine_diff_density_min -2.414
_refine_diff_density_rms 0.178
_refine_ls_extinction_method none
_refine_ls_goodness_of_fit_ref 0.934
_refine_ls_hydrogen_treatment constr
_refine_ls_matrix_type full
_refine_ls_number_parameters 1291
_refine_ls_number_reflns 32568
_refine_ls_number_restraints 878
_refine_ls_restrained_S_all 0.938
_refine_ls_R_factor_all 0.1305
_refine_ls_R_factor_gt 0.0764
_refine_ls_shift/su_max 0.002
_refine_ls_shift/su_mean 0.000
_refine_ls_structure_factor_coef Fsqd
_refine_ls_weighting_details 'calc w=1/[\s^2^(Fo^2^)+(0.1480P)^2^+0.0000P] where P=(Fo^2^+2Fc^2^)/3'
_refine_ls_weighting_scheme calc
_refine_ls_wR_factor_gt 0.2037
_refine_ls_wR_factor_ref 0.2357
_reflns_number_gt 17033
_reflns_number_total 32568
_reflns_threshold_expression >2sigma(I)
_cod_data_source_file c7tc04101b2.cif
_cod_data_source_block cluster-2
_cod_depositor_comments
;
The following automatic conversions were performed:

data item '_exptl_absorpt_correction_type' value 'Multi-scan' was
changed to 'multi-scan' in accordance with the
/home/saulius/struct/COD-crude-data/automatic-downloads/DataCite-retrospective/RSC/depositions/lib/dictionaries/cif_core.dic
dictionary named 'cif_core.dic' version 2.4.2 last updated on
2011-04-26.

data item '_symmetry_cell_setting' value 'Monoclinic' was changed to
'monoclinic' in accordance with the
/home/saulius/struct/COD-crude-data/automatic-downloads/DataCite-retrospective/RSC/depositions/lib/dictionaries/cif_core.dic
dictionary named 'cif_core.dic' version 2.4.2 last updated on
2011-04-26.

Automatic conversion script
Id: cif_fix_values 6909 2019-04-08 15:41:33Z antanas 
;
_cod_original_cell_volume 36703(4)
_cod_original_sg_symbol_H-M C2/m
_cod_database_code 7236952

loop_
_symmetry_equiv_pos_as_xyz
'x, y, z'
'-x, y, -z'
'x+1/2, y+1/2, z'
'-x+1/2, y+1/2, -z'
'-x, -y, -z'
'x, -y, z'
'-x+1/2, -y+1/2, -z'
'x+1/2, -y+1/2, z'

loop_
_atom_site_label
_atom_site_type_symbol
_atom_site_fract_x
_atom_site_fract_y
_atom_site_fract_z
_atom_site_U_iso_or_equiv
_atom_site_adp_type
_atom_site_occupancy
_atom_site_symmetry_multiplicity
_atom_site_calc_flag
_atom_site_refinement_flags
Er1 Er 0.203763(17) 0.356077(11) 0.09973(2) 0.05130(15) Uani 1 1 d U
Er2 Er 0.078454(16) 0.361273(11) 0.32111(2) 0.05180(15) Uani 1 1 d U
Cd1 Cd 0.11664(2) 0.362978(18) -0.07816(3) 0.0504(2) Uani 1 1 d U
Cd2 Cd 0.26042(2) 0.351091(17) 0.27162(3) 0.0467(2) Uani 1 1 d U
Cd3 Cd 0.24440(2) 0.284586(17) 0.33787(4) 0.0495(2) Uani 1 1 d U
Cd4 Cd 0.15841(2) 0.362892(16) 0.29221(3) 0.04208(18) Uani 1 1 d U
Cd5 Cd -0.02082(3) 0.356309(17) 0.29109(4) 0.0504(2) Uani 1 1 d U
Cd6 Cd -0.07976(3) 0.28732(2) 0.22336(5) 0.0812(3) Uani 1 1 d U
N1 N 0.1502(3) 0.38194(19) -0.1169(4) 0.049(2) Uani 1 1 d U
N2 N 0.2563(3) 0.38236(18) 0.0916(4) 0.050(2) Uani 1 1 d U
N3 N 0.3073(3) 0.3881(2) 0.3333(4) 0.055(2) Uani 1 1 d U
N4 N 0.2166(3) 0.38292(19) 0.3855(4) 0.053(2) Uani 1 1 d U
N5 N 0.1233(3) 0.3917(3) 0.4279(5) 0.077(3) Uani 1 1 d U
N6 N -0.0393(3) 0.3960(2) 0.3245(4) 0.056(2) Uani 1 1 d U
O1 O 0.2330(2) 0.30773(15) 0.0802(3) 0.0569(18) Uani 1 1 d U
O2 O 0.1819(2) 0.34821(15) -0.0016(3) 0.0479(16) Uani 1 1 d U
O3 O 0.3174(2) 0.31456(17) 0.2955(3) 0.0591(19) Uani 1 1 d U
O4 O 0.2685(2) 0.35154(15) 0.1949(3) 0.0543(18) Uani 1 1 d U
O5 O 0.2812(2) 0.29884(17) 0.4503(3) 0.0550(18) Uani 1 1 d U
O6 O 0.2776(2) 0.33076(16) 0.3620(3) 0.0494(17) Uani 1 1 d U
O7 O 0.1172(2) 0.31682(17) 0.4035(3) 0.0579(19) Uani 1 1 d U
O8 O 0.1446(2) 0.35321(15) 0.3617(3) 0.0463(16) Uani 1 1 d U
O9 O 0.0049(3) 0.3254(2) 0.3897(5) 0.088(3) Uani 1 1 d U
O10 O 0.0475(2) 0.35995(18) 0.3694(3) 0.0582(19) Uani 1 1 d U
O11 O -0.1423(3) 0.29851(19) 0.2139(4) 0.071(2) Uani 1 1 d U
O12 O -0.0813(2) 0.33687(16) 0.2566(3) 0.0579(19) Uani 1 1 d U
O13 O 0.0780(2) 0.34027(18) -0.0547(4) 0.066(2) Uani 1 1 d U
O14 O 0.1340(3) 0.34907(17) 0.0437(4) 0.0598(19) Uani 1 1 d U
O15 O 0.1188(2) 0.41094(17) -0.0361(3) 0.0541(18) Uani 1 1 d U
O16 O 0.1773(2) 0.40614(15) 0.0629(3) 0.0456(16) Uani 1 1 d U
O17 O 0.1945(2) 0.30990(16) 0.1415(3) 0.0581(19) Uani 1 1 d U
O18 O 0.2236(2) 0.30570(15) 0.2432(3) 0.0512(17) Uani 1 1 d U
O19 O 0.2057(2) 0.37726(15) 0.1836(3) 0.0512(17) Uani 1 1 d U
O20 O 0.1942(2) 0.37364(15) 0.2525(3) 0.0495(17) Uani 1 1 d U
O21 O 0.2514(3) 0.2378(2) 0.2897(4) 0.077(2) Uani 1 1 d U
O22 O 0.2956(3) 0.24793(19) 0.3899(4) 0.071(2) Uani 1 1 d U
O23 O 0.1848(2) 0.31001(15) 0.3163(3) 0.0463(16) Uani 1 1 d U
O24 O 0.1943(2) 0.25864(16) 0.3349(4) 0.0596(19) Uani 1 1 d U
O25 O 0.1088(2) 0.34153(17) 0.1971(3) 0.0530(17) Uani 1 1 d U
O26 O 0.0729(2) 0.35163(16) 0.2305(3) 0.0550(18) Uani 1 1 d U
O27 O 0.1265(2) 0.41165(14) 0.2632(3) 0.0473(16) Uani 1 1 d U
O28 O 0.0865(2) 0.40983(17) 0.2924(4) 0.062(2) Uani 1 1 d U
O29 O 0.0424(2) 0.31329(16) 0.2797(3) 0.0555(18) Uani 1 1 d U
O30 O -0.0196(3) 0.30947(17) 0.2517(4) 0.073(2) Uani 1 1 d U
O31 O 0.0095(2) 0.37861(15) 0.2499(3) 0.0460(16) Uani 1 1 d U
O32 O -0.0555(2) 0.37652(16) 0.1779(3) 0.0509(17) Uani 1 1 d U
O33 O -0.0687(4) 0.2562(3) 0.3019(6) 0.123(4) Uani 1 1 d U
O34 O -0.0293(4) 0.2377(3) 0.2766(7) 0.142(5) Uani 1 1 d U
O35 O -0.1143(3) 0.2576(2) 0.1329(5) 0.105(3) Uani 1 1 d U
O36 O 0.1104(3) 0.31131(19) -0.1215(4) 0.074(2) Uani 1 1 d U
H36A H 0.1035 0.3105 -0.1574 0.112 Uiso 1 1 calc R
C1 C 0.2546(4) 0.2817(3) 0.1196(6) 0.075(3) Uani 1 1 d U
H1A H 0.2453 0.2626 0.0947 0.112 Uiso 1 1 calc R
H1B H 0.2500 0.2801 0.1507 0.112 Uiso 1 1 calc R
H1C H 0.2833 0.2845 0.1404 0.112 Uiso 1 1 calc R
C2 C 0.2340(4) 0.3116(2) 0.0294(5) 0.055(3) Uani 1 1 d U
C3 C 0.2592(4) 0.2963(3) 0.0206(6) 0.066(3) Uani 1 1 d U
H3A H 0.2768 0.2804 0.0486 0.080 Uiso 1 1 calc R
C4 C 0.2585(4) 0.3042(3) -0.0298(6) 0.069(3) Uani 1 1 d U
H4A H 0.2764 0.2942 -0.0347 0.083 Uiso 1 1 calc R
C5 C 0.2316(4) 0.3267(3) -0.0733(5) 0.060(3) Uani 1 1 d U
H5A H 0.2313 0.3314 -0.1076 0.072 Uiso 1 1 calc R
C6 C 0.2054(3) 0.3424(2) -0.0663(5) 0.051(3) Uani 1 1 d U
C7 C 0.2045(3) 0.3351(2) -0.0154(5) 0.055(3) Uani 1 1 d U
C8 C 0.1801(3) 0.3667(2) -0.1103(5) 0.053(3) Uani 1 1 d U
H8A H 0.1856 0.3725 -0.1380 0.064 Uiso 1 1 calc R
C9 C 0.1320(4) 0.4093(2) -0.1607(5) 0.055(3) Uani 1 1 d U
H9A H 0.1023 0.4082 -0.1866 0.066 Uiso 1 1 calc R
H9B H 0.1398 0.4088 -0.1883 0.066 Uiso 1 1 calc R
C10 C 0.1471(3) 0.4399(2) -0.1224(4) 0.049(2) Uani 1 1 d U
H10A H 0.1767 0.4407 -0.0970 0.059 Uiso 1 1 calc R
H10B H 0.1401 0.4397 -0.0938 0.059 Uiso 1 1 calc R
C11 C 0.1287(3) 0.4703(2) -0.1642(5) 0.049(2) Uani 1 1 d U
H11A H 0.1341 0.4700 -0.1948 0.058 Uiso 1 1 calc R
H11B H 0.0993 0.4705 -0.1873 0.058 Uiso 1 1 calc R
C12 C 0.1468(5) 0.5000 -0.1249(6) 0.050(4) Uani 1 2 d SU
H12B H 0.1762 0.5000 -0.1026 0.075 Uiso 1 2 calc SR
H12C H 0.1420 0.5000 -0.0936 0.075 Uiso 1 2 calc SR
C13 C 0.3415(4) 0.2946(3) 0.3486(7) 0.085(4) Uani 1 1 d U
H13A H 0.3538 0.2783 0.3400 0.128 Uiso 1 1 calc R
H13B H 0.3245 0.2849 0.3576 0.128 Uiso 1 1 calc R
H13C H 0.3625 0.3069 0.3844 0.128 Uiso 1 1 calc R
C14 C 0.3296(4) 0.3210(3) 0.2572(6) 0.062(3) Uani 1 1 d U
C15 C 0.3628(4) 0.3070(3) 0.2668(6) 0.067(3) Uani 1 1 d U
H15A H 0.3795 0.2935 0.3011 0.081 Uiso 1 1 calc R
C16 C 0.3719(5) 0.3133(4) 0.2243(7) 0.097(4) Uani 1 1 d U
H16A H 0.3931 0.3027 0.2280 0.116 Uiso 1 1 calc R
C17 C 0.3489(4) 0.3350(3) 0.1787(6) 0.078(4) Uani 1 1 d U
H17A H 0.3570 0.3415 0.1546 0.093 Uiso 1 1 calc R
C18 C 0.3122(3) 0.3486(3) 0.1651(5) 0.056(3) Uani 1 1 d U
C19 C 0.3027(3) 0.3408(2) 0.2043(5) 0.046(2) Uani 1 1 d U
C20 C 0.2919(4) 0.3721(3) 0.1161(5) 0.058(3) Uani 1 1 d U
H20A H 0.3056 0.3803 0.1015 0.070 Uiso 1 1 calc R
C21 C 0.2436(3) 0.4091(2) 0.0470(5) 0.050(2) Uani 1 1 d U
H21A H 0.2145 0.4079 0.0130 0.060 Uiso 1 1 calc R
H21B H 0.2580 0.4079 0.0289 0.060 Uiso 1 1 calc R
C22 C 0.2538(3) 0.4403(2) 0.0831(5) 0.048(2) Uani 1 1 d U
H22A H 0.2408 0.4402 0.1034 0.057 Uiso 1 1 calc R
H22B H 0.2832 0.4412 0.1161 0.057 Uiso 1 1 calc R
C23 C 0.2408(3) 0.4697(2) 0.0432(5) 0.049(2) Uani 1 1 d U
H23A H 0.2113 0.4695 0.0115 0.059 Uiso 1 1 calc R
H23B H 0.2528 0.4694 0.0213 0.059 Uiso 1 1 calc R
C24 C 0.2535(5) 0.5000 0.0818(7) 0.049(3) Uani 1 2 d SU
H24B H 0.2417 0.5000 0.1040 0.073 Uiso 1 2 calc SR
H24C H 0.2831 0.5000 0.1134 0.073 Uiso 1 2 calc SR
C25 C 0.2903(4) 0.2761(3) 0.4954(5) 0.061(3) Uani 1 1 d U
H25A H 0.2978 0.2866 0.5331 0.092 Uiso 1 1 calc R
H25B H 0.3126 0.2630 0.5053 0.092 Uiso 1 1 calc R
H25C H 0.2667 0.2630 0.4789 0.092 Uiso 1 1 calc R
C26 C 0.3088(3) 0.3227(3) 0.4713(5) 0.059(3) Uani 1 1 d U
C27 C 0.3367(4) 0.3306(3) 0.5335(6) 0.071(3) Uani 1 1 d U
H27A H 0.3398 0.3186 0.5654 0.085 Uiso 1 1 calc R
C28 C 0.3607(5) 0.3578(4) 0.5471(7) 0.091(4) Uani 1 1 d U
H28A H 0.3777 0.3651 0.5887 0.109 Uiso 1 1 calc R
C29 C 0.3604(4) 0.3742(3) 0.5026(6) 0.076(4) Uani 1 1 d U
H29A H 0.3788 0.3908 0.5150 0.091 Uiso 1 1 calc R
C30 C 0.3327(4) 0.3662(3) 0.4385(6) 0.067(3) Uani 1 1 d U
C31 C 0.3069(3) 0.3408(3) 0.4234(5) 0.051(3) Uani 1 1 d U
C32 C 0.3323(4) 0.3863(3) 0.3947(6) 0.070(3) Uani 1 1 d U
H32A H 0.3539 0.4007 0.4137 0.084 Uiso 1 1 calc R
C33 C 0.3159(4) 0.4133(2) 0.3055(5) 0.058(3) Uani 1 1 d U
H33A H 0.3112 0.4057 0.2674 0.069 Uiso 1 1 calc R
H33B H 0.3442 0.4200 0.3351 0.069 Uiso 1 1 calc R
C34 C 0.2876(4) 0.4407(3) 0.2902(6) 0.075(3) Uani 1 1 d U
H34A H 0.2595 0.4341 0.2583 0.090 Uiso 1 1 calc R
H34B H 0.2905 0.4465 0.3279 0.090 Uiso 1 1 calc R
C35 C 0.2965(4) 0.4693(3) 0.2666(6) 0.075(3) Uani 1 1 d U
H35A H 0.2842 0.4662 0.2223 0.090 Uiso 1 1 calc R
H35B H 0.3258 0.4711 0.2897 0.090 Uiso 1 1 calc R
C36 C 0.2806(5) 0.5000 0.2734(9) 0.066(4) Uani 1 2 d SU
H36C H 0.2868 0.5000 0.3148 0.098 Uiso 1 2 calc SR
H36D H 0.2510 0.5000 0.2423 0.098 Uiso 1 2 calc SR
C37 C 0.1018(4) 0.2917(3) 0.4214(6) 0.072(3) Uani 1 1 d U
H37A H 0.1208 0.2742 0.4394 0.108 Uiso 1 1 calc R
H37B H 0.0757 0.2845 0.3846 0.108 Uiso 1 1 calc R
H37C H 0.0988 0.2997 0.4519 0.108 Uiso 1 1 calc R
C38 C 0.1600(4) 0.3210(2) 0.4438(5) 0.050(3) Uani 1 1 d U
C39 C 0.1865(4) 0.3063(3) 0.5026(5) 0.064(3) Uani 1 1 d U
H39A H 0.1766 0.2919 0.5167 0.077 Uiso 1 1 calc R
C40 C 0.2274(4) 0.3135(3) 0.5393(5) 0.057(3) Uani 1 1 d U
H40A H 0.2457 0.3042 0.5789 0.068 Uiso 1 1 calc R
C41 C 0.2405(4) 0.3341(2) 0.5172(5) 0.055(3) Uani 1 1 d U
H41A H 0.2681 0.3396 0.5434 0.066 Uiso 1 1 calc R
C42 C 0.2157(3) 0.3479(2) 0.4580(4) 0.044(2) Uani 1 1 d U
C43 C 0.2329(3) 0.3708(2) 0.4384(5) 0.052(3) Uani 1 1 d U
H43A H 0.2597 0.3771 0.4700 0.062 Uiso 1 1 calc R
C44 C 0.2392(3) 0.4097(2) 0.3821(5) 0.049(2) Uani 1 1 d U
H44A H 0.2679 0.4090 0.4184 0.059 Uiso 1 1 calc R
H44B H 0.2371 0.4078 0.3441 0.059 Uiso 1 1 calc R
C45 C 0.2210(3) 0.4395(2) 0.3813(5) 0.055(3) Uani 1 1 d U
H45A H 0.2238 0.4413 0.4200 0.066 Uiso 1 1 calc R
H45B H 0.1919 0.4393 0.3462 0.066 Uiso 1 1 calc R
C46 C 0.2411(3) 0.4695(2) 0.3752(5) 0.053(3) Uani 1 1 d U
H46A H 0.2705 0.4690 0.4083 0.064 Uiso 1 1 calc R
H46B H 0.2361 0.4690 0.3347 0.064 Uiso 1 1 calc R
C47 C 0.2231(5) 0.5000 0.3807(7) 0.053(4) Uani 1 2 d SU
H47B H 0.1937 0.5000 0.3477 0.080 Uiso 1 2 calc SR
H47C H 0.2280 0.5000 0.4210 0.080 Uiso 1 2 calc SR
C48 C -0.0236(5) 0.3073(4) 0.3968(8) 0.119(6) Uani 1 1 d U
H48A H -0.0081 0.2973 0.4376 0.179 Uiso 1 1 calc R
H48B H -0.0379 0.2914 0.3644 0.179 Uiso 1 1 calc R
H48C H -0.0430 0.3218 0.3931 0.179 Uiso 1 1 calc R
C49 C 0.0406(5) 0.3347(4) 0.4411(7) 0.087(4) Uani 1 1 d U
C50 C 0.0577(5) 0.3269(4) 0.5054(8) 0.104(5) Uani 1 1 d U
H50A H 0.0432 0.3139 0.5137 0.124 Uiso 1 1 calc R
C51 C 0.0941(7) 0.3381(5) 0.5528(10) 0.134(7) Uani 1 1 d U
H51A H 0.1047 0.3317 0.5935 0.160 Uiso 1 1 calc R
C52 C 0.1165(5) 0.3577(4) 0.5469(7) 0.092(4) Uani 1 1 d U
H52A H 0.1405 0.3664 0.5823 0.111 Uiso 1 1 calc R
C53 C 0.1024(4) 0.3655(3) 0.4827(6) 0.071(3) Uani 1 1 d U
C54 C 0.0639(4) 0.3538(3) 0.4307(6) 0.068(3) Uani 1 1 d U
C55 C 0.1275(4) 0.3857(3) 0.4779(6) 0.083(4) Uani 1 1 d U
H55A H 0.1492 0.3954 0.5149 0.100 Uiso 1 1 calc R
C56 C 0.1528(5) 0.4167(3) 0.4373(7) 0.098(5) Uani 1 1 d DU
H56A H 0.1788 0.4152 0.4792 0.118 Uiso 1 1 calc R
H56B H 0.1575 0.4146 0.4060 0.118 Uiso 1 1 calc R
C57 C 0.1318(7) 0.4472(5) 0.4292(13) 0.180(9) Uani 1 1 d DU
H57A H 0.1227 0.4477 0.4552 0.216 Uiso 1 1 calc R
H57B H 0.1084 0.4505 0.3854 0.216 Uiso 1 1 calc R
C58 C 0.1649(7) 0.4723(5) 0.4510(14) 0.202 Uiso 1 1 d D
H58B H 0.1764 0.4713 0.4284 0.242 Uiso 1 1 calc R
H58A H 0.1864 0.4722 0.4963 0.242 Uiso 1 1 calc R
C59 C 0.1340(12) 0.5000 0.429(2) 0.26(2) Uani 1 2 d SDU
H59B H 0.1216 0.5000 0.4499 0.386 Uiso 1 2 calc SR
H59C H 0.1129 0.5000 0.3833 0.386 Uiso 1 2 calc SR
C60 C -0.1704(4) 0.2756(3) 0.2027(7) 0.094(4) Uani 1 1 d U
H60A H -0.1965 0.2855 0.1837 0.140 Uiso 1 1 calc R
H60B H -0.1610 0.2659 0.2419 0.140 Uiso 1 1 calc R
H60C H -0.1730 0.2597 0.1746 0.140 Uiso 1 1 calc R
C61 C -0.1409(4) 0.3246(3) 0.2437(6) 0.064(3) Uani 1 1 d U
C62 C -0.1713(4) 0.3338(3) 0.2486(5) 0.066(3) Uani 1 1 d U
H62A H -0.1944 0.3213 0.2313 0.079 Uiso 1 1 calc R
C63 C -0.1670(4) 0.3611(3) 0.2783(5) 0.069(3) Uani 1 1 d U
H63A H -0.1870 0.3663 0.2828 0.083 Uiso 1 1 calc R
C64 C -0.1359(4) 0.3812(4) 0.3017(6) 0.077(4) Uani 1 1 d U
H64A H -0.1349 0.3999 0.3213 0.092 Uiso 1 1 calc R
C65 C -0.1037(4) 0.3743(3) 0.2970(5) 0.065(3) Uani 1 1 d U
C66 C -0.1056(3) 0.3458(3) 0.2678(5) 0.052(3) Uani 1 1 d U
C67 C -0.0708(4) 0.3964(3) 0.3226(5) 0.058(3) Uani 1 1 d U
H67A H -0.0729 0.4143 0.3411 0.069 Uiso 1 1 calc R
C68 C -0.0116(4) 0.4227(2) 0.3553(5) 0.064(3) Uani 1 1 d DU
H68A H 0.0158 0.4147 0.3872 0.077 Uiso 1 1 calc R
H68B H -0.0195 0.4353 0.3767 0.077 Uiso 1 1 calc R
C69 C -0.0108(5) 0.4440(3) 0.3106(6) 0.097(5) Uani 1 1 d DU
H69A H -0.0060 0.4307 0.2860 0.117 Uiso 1 1 calc R
H69B H -0.0377 0.4534 0.2814 0.117 Uiso 1 1 calc R
C70 C 0.0199(5) 0.4702(3) 0.3388(8) 0.112(5) Uani 1 1 d DU
H70A H 0.0405 0.4664 0.3329 0.134 Uiso 1 1 calc R
H70B H 0.0332 0.4722 0.3837 0.134 Uiso 1 1 calc R
C71 C -0.0050(8) 0.5000 0.3032(14) 0.188(14) Uani 1 2 d SDU
H71B H -0.0301 0.5000 0.2989 0.282 Uiso 1 2 calc SR
H71C H -0.0124 0.5000 0.2611 0.282 Uiso 1 2 calc SR
C72 C 0.0756(4) 0.3279(3) 0.0284(6) 0.081(4) Uani 1 1 d U
H72A H 0.0926 0.3289 0.0737 0.122 Uiso 1 1 calc R
H72B H 0.0681 0.3062 0.0149 0.122 Uiso 1 1 calc R
H72C H 0.0514 0.3403 0.0108 0.122 Uiso 1 1 calc R
C73 C 0.0984(4) 0.3407(3) 0.0062(6) 0.059(3) Uani 1 1 d U
C74 C 0.1421(4) 0.4556(2) 0.0326(5) 0.064(3) Uani 1 1 d U
H74A H 0.1174 0.4648 -0.0037 0.096 Uiso 1 1 calc R
H74B H 0.1652 0.4675 0.0428 0.096 Uiso 1 1 calc R
H74C H 0.1414 0.4560 0.0678 0.096 Uiso 1 1 calc R
C75 C 0.1456(3) 0.4213(2) 0.0180(5) 0.045(2) Uani 1 1 d U
C76 C 0.1424(3) 0.3990(3) 0.1552(5) 0.055(3) Uani 1 1 d U
H76A H 0.1288 0.4004 0.1740 0.083 Uiso 1 1 calc R
H76B H 0.1255 0.3876 0.1160 0.083 Uiso 1 1 calc R
H76C H 0.1475 0.4200 0.1473 0.083 Uiso 1 1 calc R
C77 C 0.1817(3) 0.3821(2) 0.1985(4) 0.045(2) Uani 1 1 d U
C78 C 0.1634(3) 0.2752(3) 0.1717(5) 0.061(3) Uani 1 1 d U
H78A H 0.1446 0.2715 0.1269 0.091 Uiso 1 1 calc R
H78B H 0.1488 0.2841 0.1859 0.091 Uiso 1 1 calc R
H78C H 0.1758 0.2555 0.1931 0.091 Uiso 1 1 calc R
C79 C 0.1962(3) 0.2982(3) 0.1859(6) 0.054(3) Uani 1 1 d U
C80 C 0.3066(4) 0.2013(3) 0.3504(6) 0.078(4) Uani 1 1 d DU
H80A H 0.2932 0.1907 0.3105 0.117 Uiso 1 1 calc R
H80B H 0.3077 0.1873 0.3798 0.117 Uiso 1 1 calc R
H80C H 0.3339 0.2070 0.3664 0.117 Uiso 1 1 calc R
C81 C 0.2831(4) 0.2310(3) 0.3418(7) 0.071(3) Uani 1 1 d DU
C82 C 0.1321(3) 0.2801(2) 0.3047(5) 0.053(3) Uani 1 1 d U
H82A H 0.1303 0.2931 0.3324 0.079 Uiso 1 1 calc R
H82B H 0.1277 0.2582 0.3093 0.079 Uiso 1 1 calc R
H82C H 0.1118 0.2867 0.2618 0.079 Uiso 1 1 calc R
C83 C 0.1727(3) 0.2835(2) 0.3210(5) 0.047(2) Uani 1 1 d U
C84 C 0.0372(4) 0.3320(3) 0.1273(6) 0.079(4) Uani 1 1 d U
H84A H 0.0147 0.3340 0.1289 0.118 Uiso 1 1 calc R
H84B H 0.0395 0.3102 0.1189 0.118 Uiso 1 1 calc R
H84C H 0.0326 0.3453 0.0944 0.118 Uiso 1 1 calc R
C85 C 0.0761(3) 0.3419(2) 0.1897(4) 0.047(2) Uani 1 1 d U
C86 C 0.0879(5) 0.4571(3) 0.2505(8) 0.107(5) Uani 1 1 d U
H86A H 0.0689 0.4627 0.2586 0.160 Uiso 1 1 calc R
H86B H 0.0749 0.4595 0.2062 0.160 Uiso 1 1 calc R
H86C H 0.1113 0.4709 0.2744 0.160 Uiso 1 1 calc R
C87 C 0.1012(4) 0.4231(3) 0.2699(6) 0.059(3) Uani 1 1 d U
C88 C -0.0043(4) 0.2786(3) 0.1952(6) 0.083(4) Uani 1 1 d U
H88A H 0.0187 0.2747 0.1954 0.125 Uiso 1 1 calc R
H88B H -0.0266 0.2871 0.1549 0.125 Uiso 1 1 calc R
H88C H -0.0127 0.2590 0.2028 0.125 Uiso 1 1 calc R
C89 C 0.0073(4) 0.3015(3) 0.2449(5) 0.058(3) Uani 1 1 d U
C90 C -0.0176(4) 0.3994(3) 0.1468(5) 0.066(3) Uani 1 1 d U
H90A H -0.0443 0.4013 0.1069 0.100 Uiso 1 1 calc R
H90B H -0.0005 0.3865 0.1419 0.100 Uiso 1 1 calc R
H90C H -0.0057 0.4201 0.1616 0.100 Uiso 1 1 calc R
C91 C -0.0213(3) 0.3840(2) 0.1941(5) 0.045(2) Uani 1 1 d U
C92 C -0.0242(6) 0.2135(5) 0.3622(9) 0.138(7) Uani 1 1 d U
H92A H -0.0122 0.1957 0.3562 0.207 Uiso 1 1 calc R
H92B H -0.0455 0.2061 0.3638 0.207 Uiso 1 1 calc R
H92C H -0.0035 0.2241 0.4011 0.207 Uiso 1 1 calc R
C93 C -0.0420(6) 0.2367(4) 0.3074(9) 0.114(6) Uani 1 1 d U
C94 C -0.1390(5) 0.2744(4) 0.0292(8) 0.112(5) Uani 1 1 d U
H94A H -0.1633 0.2870 0.0013 0.167 Uiso 1 1 calc R
H94B H -0.1460 0.2523 0.0215 0.167 Uiso 1 1 calc R
H94C H -0.1196 0.2791 0.0215 0.167 Uiso 1 1 calc R
C95 C -0.1208(4) 0.2821(4) 0.0959(7) 0.083(4) Uani 1 1 d U
C96 C 0.1755(3) 0.3408(2) 0.4212(4) 0.044(2) Uani 1 1 d U

loop_
_atom_site_aniso_label
_atom_site_aniso_U_11
_atom_site_aniso_U_22
_atom_site_aniso_U_33
_atom_site_aniso_U_23
_atom_site_aniso_U_13
_atom_site_aniso_U_12
Er1 0.0705(4) 0.0496(3) 0.0485(3) 0.0013(2) 0.0439(3) -0.0004(2)
Er2 0.0668(3) 0.0551(3) 0.0541(3) 0.0045(2) 0.0475(3) 0.0059(2)
Cd1 0.0627(5) 0.0592(5) 0.0418(4) -0.0006(3) 0.0384(4) -0.0007(4)
Cd2 0.0570(5) 0.0483(4) 0.0449(4) 0.0040(3) 0.0363(4) 0.0005(3)
Cd3 0.0640(5) 0.0468(4) 0.0525(5) 0.0119(3) 0.0432(4) 0.0092(4)
Cd4 0.0565(5) 0.0408(4) 0.0427(4) 0.0058(3) 0.0374(4) 0.0033(3)
Cd5 0.0643(5) 0.0533(4) 0.0569(5) 0.0083(3) 0.0489(4) 0.0022(4)
Cd6 0.1037(8) 0.0713(6) 0.0892(7) -0.0035(5) 0.0696(7) -0.0119(5)
N1 0.070(5) 0.044(4) 0.046(4) -0.004(3) 0.043(4) -0.003(4)
N2 0.071(6) 0.041(4) 0.052(5) -0.004(3) 0.043(4) 0.002(4)
N3 0.062(5) 0.057(5) 0.051(5) 0.001(4) 0.037(4) 0.004(4)
N4 0.069(5) 0.045(4) 0.058(5) 0.001(4) 0.046(4) 0.001(4)
N5 0.073(6) 0.097(7) 0.075(6) -0.023(5) 0.051(5) 0.012(5)
N6 0.075(6) 0.057(5) 0.051(5) -0.008(4) 0.046(4) -0.009(4)
O1 0.081(5) 0.047(4) 0.040(4) 0.003(3) 0.036(4) 0.014(3)
O2 0.055(4) 0.051(4) 0.041(4) 0.006(3) 0.031(3) 0.010(3)
O3 0.058(4) 0.058(4) 0.058(4) 0.016(3) 0.034(4) 0.015(3)
O4 0.074(5) 0.050(4) 0.054(4) 0.005(3) 0.047(4) 0.002(3)
O5 0.067(4) 0.062(4) 0.050(4) 0.015(3) 0.043(4) 0.004(3)
O6 0.059(4) 0.059(4) 0.036(4) 0.009(3) 0.033(3) 0.004(3)
O7 0.073(5) 0.066(4) 0.056(4) 0.015(3) 0.051(4) 0.002(3)
O8 0.058(4) 0.049(4) 0.045(4) 0.005(3) 0.038(3) 0.007(3)
O9 0.103(6) 0.111(6) 0.097(6) 0.027(5) 0.084(5) 0.011(5)
O10 0.066(4) 0.085(5) 0.041(4) 0.005(3) 0.041(3) 0.012(4)
O11 0.079(5) 0.066(5) 0.072(5) 0.003(4) 0.049(4) -0.020(4)
O12 0.069(5) 0.058(4) 0.065(4) -0.006(3) 0.050(4) -0.016(3)
O13 0.083(5) 0.068(4) 0.058(4) -0.002(3) 0.049(4) -0.011(4)
O14 0.071(5) 0.058(4) 0.060(4) 0.000(3) 0.045(4) -0.011(4)
O15 0.058(4) 0.069(4) 0.046(4) -0.005(3) 0.037(4) -0.003(3)
O16 0.056(4) 0.045(3) 0.046(4) 0.002(3) 0.036(3) 0.006(3)
O17 0.078(5) 0.049(4) 0.046(4) 0.000(3) 0.037(4) -0.008(3)
O18 0.067(4) 0.046(4) 0.051(4) 0.000(3) 0.041(4) -0.006(3)
O19 0.063(4) 0.050(4) 0.053(4) 0.005(3) 0.042(4) -0.001(3)
O20 0.063(4) 0.044(3) 0.048(4) 0.012(3) 0.037(3) -0.001(3)
O21 0.079(5) 0.087(5) 0.063(5) 0.003(4) 0.041(4) 0.022(4)
O22 0.083(5) 0.073(5) 0.066(5) 0.016(4) 0.051(4) 0.025(4)
O23 0.059(4) 0.043(3) 0.050(4) 0.002(3) 0.039(3) 0.003(3)
O24 0.075(5) 0.048(4) 0.083(5) 0.011(3) 0.062(4) 0.006(3)
O25 0.057(4) 0.065(4) 0.051(4) -0.003(3) 0.040(3) -0.006(3)
O26 0.074(5) 0.061(4) 0.059(4) 0.007(3) 0.056(4) 0.010(3)
O27 0.052(4) 0.039(3) 0.062(4) 0.015(3) 0.041(3) 0.009(3)
O28 0.065(5) 0.055(4) 0.088(5) 0.004(4) 0.058(4) 0.000(3)
O29 0.070(5) 0.052(4) 0.067(4) 0.002(3) 0.054(4) 0.003(3)
O30 0.080(5) 0.042(4) 0.106(6) -0.007(4) 0.061(5) -0.007(4)
O31 0.054(4) 0.051(4) 0.041(4) 0.009(3) 0.033(3) 0.002(3)
O32 0.060(4) 0.061(4) 0.041(4) -0.002(3) 0.036(3) -0.004(3)
O33 0.128(7) 0.109(7) 0.119(7) 0.019(6) 0.068(6) 0.007(6)
O34 0.154(8) 0.144(8) 0.151(8) 0.014(6) 0.106(7) -0.023(6)
O35 0.130(7) 0.074(5) 0.108(6) 0.013(5) 0.071(5) -0.005(5)
O36 0.092(5) 0.070(5) 0.072(5) -0.016(4) 0.055(4) -0.001(4)
C1 0.098(8) 0.057(6) 0.068(6) 0.010(5) 0.051(6) 0.014(5)
C2 0.073(6) 0.049(5) 0.055(6) 0.004(4) 0.045(5) 0.004(5)
C3 0.074(7) 0.050(5) 0.069(6) -0.005(5) 0.041(5) 0.012(5)
C4 0.090(7) 0.064(6) 0.069(6) -0.010(5) 0.057(6) 0.003(5)
C5 0.077(7) 0.065(6) 0.064(6) -0.006(5) 0.057(5) 0.004(5)
C6 0.063(6) 0.054(5) 0.053(5) 0.007(4) 0.045(5) -0.002(4)
C7 0.069(6) 0.040(5) 0.050(5) -0.003(4) 0.033(5) -0.005(4)
C8 0.063(6) 0.049(5) 0.038(5) -0.006(4) 0.026(5) -0.013(5)
C9 0.073(6) 0.061(6) 0.043(5) 0.003(4) 0.041(5) 0.001(5)
C10 0.055(6) 0.047(5) 0.040(5) 0.001(4) 0.025(4) 0.001(4)
C11 0.066(6) 0.048(5) 0.042(5) -0.009(4) 0.038(5) -0.008(4)
C12 0.059(7) 0.044(6) 0.043(6) 0.000 0.029(6) 0.000
C13 0.079(7) 0.098(8) 0.102(8) 0.018(6) 0.067(6) 0.008(6)
C14 0.064(6) 0.070(6) 0.067(6) 0.000(5) 0.047(5) 0.007(5)
C15 0.074(7) 0.070(6) 0.076(6) 0.027(5) 0.054(6) 0.012(5)
C16 0.097(8) 0.103(8) 0.106(8) 0.023(6) 0.070(7) 0.022(6)
C17 0.087(7) 0.076(7) 0.086(7) 0.027(6) 0.061(6) 0.021(6)
C18 0.060(6) 0.055(5) 0.069(6) -0.001(5) 0.048(5) 0.010(5)
C19 0.044(5) 0.040(5) 0.055(5) 0.000(4) 0.031(4) -0.003(4)
C20 0.066(6) 0.061(6) 0.056(6) -0.004(5) 0.043(5) -0.013(5)
C21 0.064(6) 0.048(5) 0.042(5) 0.003(4) 0.035(5) 0.008(4)
C22 0.056(6) 0.042(5) 0.045(5) -0.001(4) 0.031(4) -0.005(4)
C23 0.055(6) 0.046(5) 0.043(5) 0.006(4) 0.028(4) -0.003(4)
C24 0.050(7) 0.051(7) 0.050(7) 0.000 0.034(6) 0.000
C25 0.076(6) 0.067(6) 0.061(6) 0.023(5) 0.053(5) 0.023(5)
C26 0.054(6) 0.067(6) 0.057(6) 0.005(5) 0.034(5) 0.009(5)
C27 0.086(7) 0.077(7) 0.051(6) 0.001(5) 0.042(5) 0.002(6)
C28 0.093(8) 0.105(8) 0.070(7) -0.001(6) 0.048(6) -0.012(6)
C29 0.079(7) 0.086(7) 0.073(7) 0.000(5) 0.052(6) -0.016(6)
C30 0.084(7) 0.059(6) 0.059(6) 0.014(5) 0.044(5) 0.004(5)
C31 0.048(5) 0.071(6) 0.050(5) 0.016(5) 0.037(5) 0.015(5)
C32 0.072(7) 0.065(6) 0.068(7) -0.004(5) 0.040(5) -0.012(5)
C33 0.068(6) 0.058(6) 0.058(6) 0.000(4) 0.044(5) -0.009(5)
C34 0.082(7) 0.068(6) 0.082(7) 0.014(5) 0.054(6) -0.002(5)
C35 0.107(8) 0.063(6) 0.068(6) 0.003(5) 0.060(6) -0.003(6)
C36 0.056(8) 0.072(8) 0.078(8) 0.000 0.046(6) 0.000
C37 0.072(7) 0.070(6) 0.091(7) 0.022(5) 0.058(6) 0.001(5)
C38 0.068(6) 0.054(5) 0.044(5) 0.004(4) 0.042(5) 0.010(5)
C39 0.086(7) 0.065(6) 0.063(6) 0.005(5) 0.057(6) 0.011(5)
C40 0.070(7) 0.068(6) 0.044(5) 0.016(4) 0.040(5) 0.008(5)
C41 0.064(6) 0.062(6) 0.046(5) -0.002(4) 0.038(5) 0.014(5)
C42 0.045(5) 0.056(5) 0.034(5) 0.001(4) 0.025(4) 0.001(4)
C43 0.058(6) 0.053(5) 0.052(6) -0.005(4) 0.038(5) 0.004(4)
C44 0.053(6) 0.037(5) 0.063(6) 0.003(4) 0.038(5) -0.007(4)
C45 0.062(6) 0.048(5) 0.063(6) 0.008(4) 0.043(5) 0.004(4)
C46 0.058(6) 0.041(5) 0.059(6) -0.001(4) 0.035(5) -0.003(4)
C47 0.051(7) 0.053(7) 0.057(7) 0.000 0.034(6) 0.000
C48 0.139(9) 0.157(10) 0.113(8) 0.033(7) 0.103(8) -0.004(7)
C49 0.081(8) 0.113(8) 0.080(7) 0.017(6) 0.056(6) 0.015(6)
C50 0.115(9) 0.138(9) 0.091(8) 0.014(7) 0.081(7) 0.002(7)
C51 0.136(10) 0.142(10) 0.120(10) 0.007(8) 0.077(8) 0.010(8)
C52 0.080(8) 0.122(9) 0.077(7) -0.009(6) 0.049(6) 0.013(6)
C53 0.059(6) 0.111(8) 0.054(6) -0.004(5) 0.039(5) 0.025(6)
C54 0.070(7) 0.098(7) 0.062(6) -0.010(5) 0.055(5) 0.007(5)
C55 0.084(7) 0.098(8) 0.068(7) -0.023(6) 0.047(6) 0.020(6)
C56 0.111(8) 0.101(8) 0.091(8) -0.025(6) 0.066(7) 0.002(7)
C57 0.175(12) 0.194(13) 0.196(13) -0.017(9) 0.126(9) 0.012(9)
C59 0.25(2) 0.26(2) 0.27(2) 0.000 0.164(15) 0.000
C60 0.088(8) 0.085(7) 0.095(8) 0.009(6) 0.049(6) -0.034(6)
C61 0.070(6) 0.083(7) 0.063(6) 0.010(5) 0.053(5) -0.003(5)
C62 0.056(6) 0.079(7) 0.061(6) 0.014(5) 0.036(5) 0.002(5)
C63 0.062(6) 0.102(8) 0.054(6) 0.002(5) 0.041(5) -0.002(6)
C64 0.088(7) 0.104(8) 0.063(6) 0.001(5) 0.059(6) -0.003(6)
C65 0.071(7) 0.072(6) 0.056(6) 0.006(5) 0.041(5) 0.012(5)
C66 0.060(6) 0.068(6) 0.050(5) 0.001(4) 0.044(5) -0.008(5)
C67 0.063(6) 0.065(6) 0.048(5) -0.004(4) 0.035(5) 0.004(5)
C68 0.070(6) 0.058(6) 0.059(6) -0.011(5) 0.036(5) -0.004(5)
C69 0.104(8) 0.090(8) 0.090(8) 0.001(6) 0.055(6) -0.013(6)
C70 0.122(9) 0.067(7) 0.104(8) -0.001(6) 0.048(7) -0.028(6)
C71 0.188(17) 0.169(16) 0.183(16) 0.000 0.101(11) 0.000
C72 0.082(7) 0.105(8) 0.083(7) 0.016(6) 0.064(6) -0.016(6)
C73 0.069(7) 0.060(6) 0.061(6) 0.013(5) 0.047(5) 0.008(5)
C74 0.089(7) 0.053(5) 0.058(6) 0.000(4) 0.049(5) 0.011(5)
C75 0.049(5) 0.047(5) 0.052(6) 0.007(4) 0.039(5) 0.002(4)
C76 0.070(6) 0.064(6) 0.046(5) 0.004(4) 0.043(5) 0.008(5)
C77 0.056(6) 0.042(5) 0.040(5) 0.002(4) 0.031(4) -0.004(4)
C78 0.067(6) 0.071(6) 0.053(6) 0.013(5) 0.041(5) -0.011(5)
C79 0.058(6) 0.061(6) 0.060(6) 0.023(5) 0.044(5) 0.011(5)
C80 0.090(7) 0.090(7) 0.058(6) 0.007(5) 0.047(6) 0.021(6)
C81 0.091(7) 0.078(7) 0.068(7) 0.011(5) 0.062(6) 0.006(6)
C82 0.069(6) 0.036(5) 0.055(5) 0.002(4) 0.039(5) 0.006(4)
C83 0.055(6) 0.052(5) 0.044(5) 0.003(4) 0.036(5) 0.007(4)
C84 0.074(7) 0.109(8) 0.075(7) -0.010(6) 0.056(6) -0.006(6)
C85 0.058(6) 0.052(5) 0.035(5) 0.000(4) 0.031(4) -0.002(4)
C86 0.112(8) 0.087(8) 0.128(9) 0.017(7) 0.077(7) 0.017(6)
C87 0.065(6) 0.053(6) 0.078(6) 0.011(5) 0.054(5) 0.008(5)
C88 0.090(7) 0.075(7) 0.083(7) -0.014(6) 0.052(6) -0.008(6)
C89 0.070(7) 0.061(6) 0.060(6) 0.001(5) 0.049(5) -0.005(5)
C90 0.085(7) 0.081(7) 0.063(6) 0.019(5) 0.060(5) 0.010(5)
C91 0.057(6) 0.049(5) 0.048(5) -0.003(4) 0.042(5) -0.004(4)
C92 0.142(10) 0.130(10) 0.131(10) 0.024(8) 0.078(8) -0.012(8)
C93 0.115(9) 0.095(9) 0.120(9) 0.002(7) 0.065(7) -0.014(7)
C94 0.112(9) 0.106(9) 0.102(9) 0.017(7) 0.058(7) 0.005(7)
C95 0.093(8) 0.079(7) 0.081(7) -0.006(6) 0.055(6) 0.005(6)
C96 0.061(6) 0.047(5) 0.035(5) 0.004(4) 0.035(5) 0.008(4)

loop_
_atom_type_symbol
_atom_type_description
_atom_type_scat_dispersion_real
_atom_type_scat_dispersion_imag
_atom_type_scat_source
C C 0.0033 0.0016 'International Tables Vol C Tables 4.2.6.8 and 6.1.1.4'
H H 0.0000 0.0000 'International Tables Vol C Tables 4.2.6.8 and 6.1.1.4'
N N 0.0061 0.0033 'International Tables Vol C Tables 4.2.6.8 and 6.1.1.4'
O O 0.0106 0.0060 'International Tables Vol C Tables 4.2.6.8 and 6.1.1.4'
Cd Cd -0.8075 1.2024 'International Tables Vol C Tables 4.2.6.8 and 6.1.1.4'
Er Er -0.2586 4.9576 'International Tables Vol C Tables 4.2.6.8 and 6.1.1.4'

loop_
_geom_angle_atom_site_label_1
_geom_angle_atom_site_label_2
_geom_angle_atom_site_label_3
_geom_angle
_geom_angle_site_symmetry_1
_geom_angle_site_symmetry_3
O2 Er1 O16 83.4(2) . .
O2 Er1 O4 130.0(2) . .
O16 Er1 O4 118.3(2) . .
O2 Er1 O14 77.4(2) . .
O16 Er1 O14 76.2(2) . .
O4 Er1 O14 147.9(2) . .
O2 Er1 O19 158.8(2) . .
O16 Er1 O19 78.0(2) . .
O4 Er1 O19 69.0(2) . .
O14 Er1 O19 88.2(2) . .
O2 Er1 O17 112.0(2) . .
O16 Er1 O17 140.9(2) . .
O4 Er1 O17 80.0(2) . .
O14 Er1 O17 73.0(3) . .
O19 Er1 O17 77.6(2) . .
O2 Er1 N2 72.8(2) . .
O16 Er1 N2 77.0(2) . .
O4 Er1 N2 70.0(3) . .
O14 Er1 N2 141.7(3) . .
O19 Er1 N2 112.2(2) . .
O17 Er1 N2 141.1(3) . .
O2 Er1 O1 62.8(2) . .
O16 Er1 O1 142.7(2) . .
O4 Er1 O1 77.7(2) . .
O14 Er1 O1 108.7(2) . .
O19 Er1 O1 137.7(2) . .
O17 Er1 O1 71.4(2) . .
N2 Er1 O1 78.3(2) . .
O2 Er1 Cd2 163.38(16) . .
O16 Er1 Cd2 111.13(15) . .
O4 Er1 Cd2 36.37(17) . .
O14 Er1 Cd2 113.05(17) . .
O19 Er1 Cd2 37.79(16) . .
O17 Er1 Cd2 61.92(16) . .
N2 Er1 Cd2 101.90(19) . .
O1 Er1 Cd2 100.91(14) . .
O8 Er2 O28 85.1(2) . .
O8 Er2 O10 130.3(2) . .
O28 Er2 O10 117.0(3) . .
O8 Er2 O26 78.1(2) . .
O28 Er2 O26 75.4(3) . .
O10 Er2 O26 147.5(3) . .
O8 Er2 O29 109.2(2) . .
O28 Er2 O29 142.6(3) . .
O10 Er2 O29 80.5(2) . .
O26 Er2 O29 74.2(2) . .
O8 Er2 O31 159.1(2) . .
O28 Er2 O31 78.7(2) . .
O10 Er2 O31 69.7(2) . .
O26 Er2 O31 85.0(2) . .
O29 Er2 O31 77.4(2) . .
O8 Er2 O7 62.9(2) . .
O28 Er2 O7 143.1(3) . .
O10 Er2 O7 76.7(2) . .
O26 Er2 O7 112.3(2) . .
O29 Er2 O7 70.2(2) . .
O31 Er2 O7 136.4(2) . .
O8 Er2 N5 72.9(3) . .
O28 Er2 N5 77.0(3) . .
O10 Er2 N5 70.4(3) . .
O26 Er2 N5 141.3(3) . .
O29 Er2 N5 139.7(3) . .
O31 Er2 N5 115.5(3) . .
O7 Er2 N5 76.4(3) . .
O8 Er2 Cd5 162.73(15) . .
O28 Er2 Cd5 110.50(18) . .
O10 Er2 Cd5 36.30(18) . .
O26 Er2 Cd5 112.16(18) . .
O29 Er2 Cd5 63.02(17) . .
O31 Er2 Cd5 37.85(14) . .
O7 Er2 Cd5 99.93(16) . .
N5 Er2 Cd5 102.7(2) . .
O13 Cd1 O2 106.7(3) . .
O13 Cd1 O15 93.4(3) . .
O2 Cd1 O15 97.5(2) . .
O13 Cd1 N1 171.1(3) . .
O2 Cd1 N1 78.0(3) . .
O15 Cd1 N1 93.6(3) . .
O13 Cd1 O32 88.1(3) . 2
O2 Cd1 O32 161.8(2) . 2
O15 Cd1 O32 92.1(2) . 2
N1 Cd1 O32 86.1(3) . 2
O13 Cd1 O36 82.2(3) . .
O2 Cd1 O36 84.6(3) . .
O15 Cd1 O36 175.5(3) . .
N1 Cd1 O36 90.8(3) . .
O32 Cd1 O36 87.0(3) 2 .
O6 Cd2 N3 84.8(3) . .
O6 Cd2 O18 75.2(2) . .
N3 Cd2 O18 159.6(3) . .
O6 Cd2 O4 149.0(3) . .
N3 Cd2 O4 97.0(3) . .
O18 Cd2 O4 98.2(2) . .
O6 Cd2 O19 138.6(2) . .
N3 Cd2 O19 106.6(3) . .
O18 Cd2 O19 91.3(2) . .
O4 Cd2 O19 70.7(2) . .
O6 Cd2 O3 82.2(2) . .
N3 Cd2 O3 89.1(3) . .
O18 Cd2 O3 84.4(2) . .
O4 Cd2 O3 66.9(2) . .
O19 Cd2 O3 136.1(2) . .
O6 Cd2 O20 87.3(2) . .
N3 Cd2 O20 102.7(3) . .
O18 Cd2 O20 80.5(2) . .
O4 Cd2 O20 122.1(2) . .
O19 Cd2 O20 51.6(2) . .
O3 Cd2 O20 163.4(2) . .
O6 Cd2 Er1 156.13(18) . .
N3 Cd2 Er1 119.1(2) . .
O18 Cd2 Er1 81.06(17) . .
O4 Cd2 Er1 37.08(19) . .
O19 Cd2 Er1 38.86(16) . .
O3 Cd2 Er1 97.59(16) . .
O20 Cd2 Er1 86.87(14) . .
O6 Cd3 O22 103.7(3) . .
O6 Cd3 O18 74.5(2) . .
O22 Cd3 O18 121.1(3) . .
O6 Cd3 O24 143.5(2) . .
O22 Cd3 O24 100.4(3) . .
O18 Cd3 O24 115.1(3) . .
O6 Cd3 O23 92.3(2) . .
O22 Cd3 O23 151.4(2) . .
O18 Cd3 O23 85.7(2) . .
O24 Cd3 O23 55.6(2) . .
O6 Cd3 O21 126.8(3) . .
O22 Cd3 O21 54.3(3) . .
O18 Cd3 O21 79.4(3) . .
O24 Cd3 O21 89.6(3) . .
O23 Cd3 O21 131.2(3) . .
O6 Cd3 O5 68.0(2) . .
O22 Cd3 O5 76.7(3) . .
O18 Cd3 O5 141.6(2) . .
O24 Cd3 O5 91.6(2) . .
O23 Cd3 O5 87.9(2) . .
O21 Cd3 O5 130.4(3) . .
O6 Cd3 C83 118.5(3) . .
O22 Cd3 C83 127.1(3) . .
O18 Cd3 C83 100.9(3) . .
O24 Cd3 C83 28.0(3) . .
O23 Cd3 C83 27.7(2) . .
O21 Cd3 C83 111.4(3) . .
O5 Cd3 C83 90.2(3) . .
O6 Cd3 C81 117.8(3) . .
O22 Cd3 C81 27.6(3) . .
O18 Cd3 C81 100.2(3) . .
O24 Cd3 C81 95.9(3) . .
O23 Cd3 C81 149.9(3) . .
O21 Cd3 C81 26.7(3) . .
O5 Cd3 C81 104.1(3) . .
C83 Cd3 C81 123.2(3) . .
O25 Cd4 O8 109.8(2) . .
O25 Cd4 O27 92.1(3) . .
O8 Cd4 O27 93.3(2) . .
O25 Cd4 N4 170.3(3) . .
O8 Cd4 N4 78.5(3) . .
O27 Cd4 N4 92.4(3) . .
O25 Cd4 O20 87.4(2) . .
O8 Cd4 O20 161.1(2) . .
O27 Cd4 O20 93.7(2) . .
N4 Cd4 O20 83.7(3) . .
O25 Cd4 O23 83.3(2) . .
O8 Cd4 O23 85.1(2) . .
O27 Cd4 O23 174.2(2) . .
N4 Cd4 O23 92.7(3) . .
O20 Cd4 O23 89.5(2) . .
O12 Cd5 N6 82.4(3) . .
O12 Cd5 O30 79.9(3) . .
N6 Cd5 O30 162.1(3) . .
O12 Cd5 O10 148.9(3) . .
N6 Cd5 O10 96.7(3) . .
O30 Cd5 O10 96.9(3) . .
O12 Cd5 O31 138.6(2) . .
N6 Cd5 O31 107.7(3) . .
O30 Cd5 O31 87.7(3) . .
O10 Cd5 O31 71.4(2) . .
O12 Cd5 O9 83.8(3) . .
N6 Cd5 O9 89.7(3) . .
O30 Cd5 O9 85.5(3) . .
O10 Cd5 O9 65.1(3) . .
O31 Cd5 O9 134.7(3) . .
O12 Cd5 O32 87.6(2) . .
N6 Cd5 O32 98.2(3) . .
O30 Cd5 O32 83.9(3) . .
O10 Cd5 O32 123.1(2) . .
O31 Cd5 O32 51.7(2) . .
O9 Cd5 O32 167.4(3) . .
O12 Cd5 Er2 158.96(19) . .
N6 Cd5 Er2 118.6(2) . .
O30 Cd5 Er2 79.1(2) . .
O10 Cd5 Er2 36.98(15) . .
O31 Cd5 Er2 39.03(17) . .
O9 Cd5 Er2 95.8(2) . .
O32 Cd5 Er2 88.99(16) . .
O33 Cd6 O12 101.8(4) . .
O33 Cd6 O35 107.8(4) . .
O12 Cd6 O35 139.7(3) . .
O33 Cd6 O30 111.2(4) . .
O12 Cd6 O30 77.5(3) . .
O35 Cd6 O30 114.7(4) . .
O33 Cd6 O36 162.7(4) . 2
O12 Cd6 O36 86.5(3) . 2
O35 Cd6 O36 58.4(3) . 2
O30 Cd6 O36 85.3(3) . 2
O33 Cd6 O11 79.1(4) . .
O12 Cd6 O11 65.8(3) . .
O35 Cd6 O11 93.4(3) . .
O30 Cd6 O11 143.3(3) . .
O36 Cd6 O11 90.7(3) 2 .
O33 Cd6 C95 136.7(4) . .
O12 Cd6 C95 114.5(4) . .
O35 Cd6 C95 29.2(4) . .
O30 Cd6 C95 99.4(4) . .
O36 Cd6 C95 29.4(3) 2 .
O11 Cd6 C95 94.3(4) . .
C8 N1 C9 118.2(8) . .
C8 N1 Cd1 123.1(7) . .
C9 N1 Cd1 117.8(7) . .
C20 N2 C21 113.8(9) . .
C20 N2 Er1 125.8(7) . .
C21 N2 Er1 119.6(7) . .
C32 N3 C33 115.7(10) . .
C32 N3 Cd2 123.5(8) . .
C33 N3 Cd2 120.1(7) . .
C43 N4 C44 116.8(9) . .
C43 N4 Cd4 124.0(7) . .
C44 N4 Cd4 118.8(6) . .
C55 N5 C56 112.9(12) . .
C55 N5 Er2 127.4(10) . .
C56 N5 Er2 119.2(8) . .
C67 N6 C68 116.6(9) . .
C67 N6 Cd5 125.8(7) . .
C68 N6 Cd5 117.4(7) . .
C2 O1 C1 116.1(8) . .
C2 O1 Er1 113.6(6) . .
C1 O1 Er1 128.9(6) . .
C7 O2 Cd1 121.3(6) . .
C7 O2 Er1 123.8(6) . .
Cd1 O2 Er1 114.9(3) . .
C13 O3 C14 120.0(9) . .
C13 O3 Cd2 126.0(7) . .
C14 O3 Cd2 112.8(6) . .
C19 O4 Cd2 122.9(6) . .
C19 O4 Er1 127.3(6) . .
Cd2 O4 Er1 106.6(3) . .
C26 O5 C25 115.8(9) . .
C26 O5 Cd3 114.8(6) . .
C25 O5 Cd3 121.6(7) . .
C31 O6 Cd2 129.6(6) . .
C31 O6 Cd3 123.1(6) . .
Cd2 O6 Cd3 106.7(3) . .
C38 O7 C37 115.7(8) . .
C38 O7 Er2 113.4(5) . .
C37 O7 Er2 129.9(7) . .
C96 O8 Er2 126.7(5) . .
C96 O8 Cd4 118.8(5) . .
Er2 O8 Cd4 114.2(3) . .
C49 O9 C48 118.6(11) . .
C49 O9 Cd5 115.2(8) . .
C48 O9 Cd5 122.1(9) . .
C54 O10 Cd5 121.3(7) . .
C54 O10 Er2 129.9(7) . .
Cd5 O10 Er2 106.7(3) . .
C61 O11 C60 115.0(10) . .
C61 O11 Cd6 115.7(7) . .
C60 O11 Cd6 124.7(9) . .
C66 O12 Cd5 130.1(7) . .
C66 O12 Cd6 125.4(6) . .
Cd5 O12 Cd6 101.8(3) . .
C73 O13 Cd1 108.5(7) . .
C73 O14 Er1 165.2(8) . .
C75 O15 Cd1 128.3(7) . .
C75 O16 Er1 143.6(6) . .
C79 O17 Er1 146.6(7) . .
C79 O18 Cd2 122.4(6) . .
C79 O18 Cd3 133.7(6) . .
Cd2 O18 Cd3 103.5(3) . .
C77 O19 Cd2 102.6(6) . .
C77 O19 Er1 139.8(6) . .
Cd2 O19 Er1 103.3(3) . .
C77 O20 Cd4 130.6(6) . .
C77 O20 Cd2 88.5(6) . .
Cd4 O20 Cd2 135.6(3) . .
C81 O21 Cd3 88.7(7) . .
C81 O22 Cd3 96.3(7) . .
C83 O23 Cd4 135.2(6) . .
C83 O23 Cd3 89.6(6) . .
Cd4 O23 Cd3 135.2(3) . .
C83 O24 Cd3 94.2(6) . .
C85 O25 Cd4 108.9(6) . .
C85 O26 Er2 166.9(7) . .
C87 O27 Cd4 130.3(6) . .
C87 O28 Er2 142.5(7) . .
C89 O29 Er2 143.6(7) . .
C89 O30 Cd5 124.6(7) . .
C89 O30 Cd6 134.7(7) . .
Cd5 O30 Cd6 100.4(3) . .
C91 O31 Cd5 100.9(6) . .
C91 O31 Er2 148.9(6) . .
Cd5 O31 Er2 103.1(2) . .
C91 O32 Cd1 131.3(6) . 2
C91 O32 Cd5 88.6(6) . .
Cd1 O32 Cd5 133.6(3) 2 .
C93 O33 Cd6 98.3(12) . .
C95 O35 Cd6 94.3(8) . .
C95 O36 Cd1 132.5(8) 2 .
C95 O36 Cd6 88.7(7) 2 2
Cd1 O36 Cd6 138.6(4) . 2
C95 O36 H36A 109.5 2 .
Cd1 O36 H36A 117.5 . .
Cd6 O36 H36A 24.8 2 .
O1 C1 H1A 109.5 . .
O1 C1 H1B 109.5 . .
H1A C1 H1B 109.5 . .
O1 C1 H1C 109.5 . .
H1A C1 H1C 109.5 . .
H1B C1 H1C 109.5 . .
C3 C2 O1 126.4(10) . .
C3 C2 C7 121.5(10) . .
O1 C2 C7 112.1(9) . .
C2 C3 C4 119.6(11) . .
C2 C3 H3A 120.2 . .
C4 C3 H3A 120.2 . .
C3 C4 C5 121.4(11) . .
C3 C4 H4A 119.3 . .
C5 C4 H4A 119.3 . .
C6 C5 C4 120.5(10) . .
C6 C5 H5A 119.8 . .
C4 C5 H5A 119.8 . .
C5 C6 C7 120.7(10) . .
C5 C6 C8 118.2(9) . .
C7 C6 C8 121.1(10) . .
O2 C7 C6 128.0(10) . .
O2 C7 C2 115.7(9) . .
C6 C7 C2 116.2(10) . .
N1 C8 C6 128.4(10) . .
N1 C8 H8A 115.8 . .
C6 C8 H8A 115.8 . .
N1 C9 C10 108.9(8) . .
N1 C9 H9A 109.9 . .
C10 C9 H9A 109.9 . .
N1 C9 H9B 109.9 . .
C10 C9 H9B 109.9 . .
H9A C9 H9B 108.3 . .
C9 C10 C11 113.1(8) . .
C9 C10 H10A 109.0 . .
C11 C10 H10A 109.0 . .
C9 C10 H10B 109.0 . .
C11 C10 H10B 109.0 . .
H10A C10 H10B 107.8 . .
C12 C11 C10 111.3(8) . .
C12 C11 H11A 109.4 . .
C10 C11 H11A 109.4 . .
C12 C11 H11B 109.4 . .
C10 C11 H11B 109.4 . .
H11A C11 H11B 108.0 . .
C11 C12 C11 112.1(12) . 6_565
C11 C12 H12B 109.2 . .
C11 C12 H12B 109.2 6_565 .
C11 C12 H12C 109.2 . .
C11 C12 H12C 109.2 6_565 .
H12B C12 H12C 107.9 . .
O3 C13 H13A 109.5 . .
O3 C13 H13B 109.5 . .
H13A C13 H13B 109.5 . .
O3 C13 H13C 109.5 . .
H13A C13 H13C 109.5 . .
H13B C13 H13C 109.5 . .
C15 C14 O3 122.9(10) . .
C15 C14 C19 121.6(10) . .
O3 C14 C19 115.3(9) . .
C14 C15 C16 119.8(11) . .
C14 C15 H15A 120.1 . .
C16 C15 H15A 120.1 . .
C17 C16 C15 117.6(13) . .
C17 C16 H16A 121.2 . .
C15 C16 H16A 121.2 . .
C16 C17 C18 123.5(12) . .
C16 C17 H17A 118.3 . .
C18 C17 H17A 118.3 . .
C19 C18 C20 125.9(10) . .
C19 C18 C17 117.3(10) . .
C20 C18 C17 116.3(10) . .
O4 C19 C18 122.2(9) . .
O4 C19 C14 118.2(9) . .
C18 C19 C14 119.6(10) . .
N2 C20 C18 123.8(10) . .
N2 C20 H20A 118.1 . .
C18 C20 H20A 118.1 . .
N2 C21 C22 108.6(7) . .
N2 C21 H21A 110.0 . .
C22 C21 H21A 110.0 . .
N2 C21 H21B 110.0 . .
C22 C21 H21B 110.0 . .
H21A C21 H21B 108.4 . .
C23 C22 C21 114.8(8) . .
C23 C22 H22A 108.6 . .
C21 C22 H22A 108.6 . .
C23 C22 H22B 108.6 . .
C21 C22 H22B 108.6 . .
H22A C22 H22B 107.5 . .
C22 C23 C24 112.6(8) . .
C22 C23 H23A 109.1 . .
C24 C23 H23A 109.1 . .
C22 C23 H23B 109.1 . .
C24 C23 H23B 109.1 . .
H23A C23 H23B 107.8 . .
C23 C24 C23 114.2(11) 6_565 .
C23 C24 H24B 108.7 6_565 .
C23 C24 H24B 108.7 . .
C23 C24 H24C 108.7 6_565 .
C23 C24 H24C 108.7 . .
H24B C24 H24C 107.6 . .
O5 C25 H25A 109.5 . .
O5 C25 H25B 109.5 . .
H25A C25 H25B 109.5 . .
O5 C25 H25C 109.5 . .
H25A C25 H25C 109.5 . .
H25B C25 H25C 109.5 . .
O5 C26 C27 123.8(11) . .
O5 C26 C31 116.3(10) . .
C27 C26 C31 119.9(11) . .
C26 C27 C28 116.8(12) . .
C26 C27 H27A 121.6 . .
C28 C27 H27A 121.6 . .
C29 C28 C27 123.6(13) . .
C29 C28 H28A 118.2 . .
C27 C28 H28A 118.2 . .
C28 C29 C30 120.6(12) . .
C28 C29 H29A 119.7 . .
C30 C29 H29A 119.7 . .
C31 C30 C29 116.7(10) . .
C31 C30 C32 126.5(11) . .
C29 C30 C32 116.6(11) . .
O6 C31 C30 122.8(9) . .
O6 C31 C26 115.1(9) . .
C30 C31 C26 122.1(10) . .
N3 C32 C30 131.8(12) . .
N3 C32 H32A 114.1 . .
C30 C32 H32A 114.1 . .
N3 C33 C34 107.9(9) . .
N3 C33 H33A 110.1 . .
C34 C33 H33A 110.1 . .
N3 C33 H33B 110.1 . .
C34 C33 H33B 110.1 . .
H33A C33 H33B 108.4 . .
C35 C34 C33 112.3(10) . .
C35 C34 H34A 109.1 . .
C33 C34 H34A 109.1 . .
C35 C34 H34B 109.1 . .
C33 C34 H34B 109.1 . .
H34A C34 H34B 107.9 . .
C34 C35 C36 113.4(11) . .
C34 C35 H35A 108.9 . .
C36 C35 H35A 108.9 . .
C34 C35 H35B 108.9 . .
C36 C35 H35B 108.9 . .
H35A C35 H35B 107.7 . .
C35 C36 C35 117.6(14) . 6_565
C35 C36 H36C 107.9 . .
C35 C36 H36C 107.9 6_565 .
C35 C36 H36D 107.9 . .
C35 C36 H36D 107.9 6_565 .
H36C C36 H36D 107.2 . .
O7 C37 H37A 109.5 . .
O7 C37 H37B 109.5 . .
H37A C37 H37B 109.5 . .
O7 C37 H37C 109.5 . .
H37A C37 H37C 109.5 . .
H37B C37 H37C 109.5 . .
C39 C38 C96 120.1(11) . .
C39 C38 O7 124.1(10) . .
C96 C38 O7 115.8(9) . .
C40 C39 C38 119.0(11) . .
C40 C39 H39A 120.5 . .
C38 C39 H39A 120.5 . .
C41 C40 C39 118.7(11) . .
C41 C40 H40A 120.6 . .
C39 C40 H40A 120.6 . .
C40 C41 C42 124.2(11) . .
C40 C41 H41A 117.9 . .
C42 C41 H41A 117.9 . .
C96 C42 C41 117.6(9) . .
C96 C42 C43 122.2(9) . .
C41 C42 C43 120.1(10) . .
N4 C43 C42 129.0(10) . .
N4 C43 H43A 115.5 . .
C42 C43 H43A 115.5 . .
C45 C44 N4 108.2(8) . .
C45 C44 H44A 110.1 . .
N4 C44 H44A 110.1 . .
C45 C44 H44B 110.1 . .
N4 C44 H44B 110.1 . .
H44A C44 H44B 108.4 . .
C44 C45 C46 112.9(8) . .
C44 C45 H45A 109.0 . .
C46 C45 H45A 109.0 . .
C44 C45 H45B 109.0 . .
C46 C45 H45B 109.0 . .
H45A C45 H45B 107.8 . .
C47 C46 C45 110.0(9) . .
C47 C46 H46A 109.7 . .
C45 C46 H46A 109.7 . .
C47 C46 H46B 109.7 . .
C45 C46 H46B 109.7 . .
H46A C46 H46B 108.2 . .
C46 C47 C46 113.7(12) 6_565 .
C46 C47 H47B 108.8 6_565 .
C46 C47 H47B 108.8 . .
C46 C47 H47C 108.8 6_565 .
C46 C47 H47C 108.8 . .
H47B C47 H47C 107.7 . .
O9 C48 H48A 109.5 . .
O9 C48 H48B 109.5 . .
H48A C48 H48B 109.5 . .
O9 C48 H48C 109.5 . .
H48A C48 H48C 109.5 . .
H48B C48 H48C 109.5 . .
O9 C49 C54 115.3(12) . .
O9 C49 C50 126.6(14) . .
C54 C49 C50 118.1(15) . .
C51 C50 C49 120.0(17) . .
C51 C50 H50A 120.0 . .
C49 C50 H50A 120.0 . .
C52 C51 C50 125(2) . .
C52 C51 H51A 117.4 . .
C50 C51 H51A 117.4 . .
C51 C52 C53 118.2(17) . .
C51 C52 H52A 120.9 . .
C53 C52 H52A 120.9 . .
C55 C53 C54 124.8(12) . .
C55 C53 C52 116.8(13) . .
C54 C53 C52 118.3(13) . .
O10 C54 C49 116.7(12) . .
O10 C54 C53 123.4(11) . .
C49 C54 C53 119.9(12) . .
N5 C55 C53 125.8(13) . .
N5 C55 H55A 117.1 . .
C53 C55 H55A 117.1 . .
C57 C56 N5 103.8(13) . .
C57 C56 H56A 111.0 . .
N5 C56 H56A 111.0 . .
C57 C56 H56B 111.0 . .
N5 C56 H56B 111.0 . .
H56A C56 H56B 109.0 . .
C56 C57 C58 103.6(16) . .
C56 C57 H57A 111.0 . .
C58 C57 H57A 111.0 . .
C56 C57 H57B 111.0 . .
C58 C57 H57B 111.0 . .
H57A C57 H57B 109.0 . .
C57 C58 C59 92.3(11) . .
C57 C58 H58B 113.2 . .
C59 C58 H58B 113.2 . .
C57 C58 H58A 113.2 . .
C59 C58 H58A 113.2 . .
H58B C58 H58A 110.6 . .
C58 C59 C58 97(2) . 6_565
C58 C59 H59B 112.3 . .
C58 C59 H59B 112.3 6_565 .
C58 C59 H59C 112.3 . .
C58 C59 H59C 112.3 6_565 .
H59B C59 H59C 109.9 . .
O11 C60 H60A 109.5 . .
O11 C60 H60B 109.5 . .
H60A C60 H60B 109.5 . .
O11 C60 H60C 109.5 . .
H60A C60 H60C 109.5 . .
H60B C60 H60C 109.5 . .
O11 C61 C62 125.0(11) . .
O11 C61 C66 115.3(9) . .
C62 C61 C66 119.5(11) . .
C63 C62 C61 119.5(12) . .
C63 C62 H62A 120.3 . .
C61 C62 H62A 120.3 . .
C64 C63 C62 124.1(12) . .
C64 C63 H63A 117.9 . .
C62 C63 H63A 117.9 . .
C63 C64 C65 120.6(13) . .
C63 C64 H64A 119.7 . .
C65 C64 H64A 119.7 . .
C66 C65 C67 122.5(11) . .
C66 C65 C64 118.6(12) . .
C67 C65 C64 119.0(11) . .
O12 C66 C65 126.9(10) . .
O12 C66 C61 115.3(10) . .
C65 C66 C61 117.7(10) . .
N6 C67 C65 131.3(11) . .
N6 C67 H67A 114.4 . .
C65 C67 H67A 114.4 . .
N6 C68 C69 113.7(9) . .
N6 C68 H68A 108.8 . .
C69 C68 H68A 108.8 . .
N6 C68 H68B 108.8 . .
C69 C68 H68B 108.8 . .
H68A C68 H68B 107.7 . .
C70 C69 C68 117.4(12) . .
C70 C69 H69A 107.9 . .
C68 C69 H69A 107.9 . .
C70 C69 H69B 107.9 . .
C68 C69 H69B 107.9 . .
H69A C69 H69B 107.2 . .
C69 C70 C71 104.6(10) . .
C69 C70 H70A 110.8 . .
C71 C70 H70A 110.8 . .
C69 C70 H70B 110.8 . .
C71 C70 H70B 110.8 . .
H70A C70 H70B 108.9 . .
C70 C71 C70 110.1(18) . 6_565
C70 C71 H71B 109.6 . .
C70 C71 H71B 109.6 6_565 .
C70 C71 H71C 109.6 . .
C70 C71 H71C 109.6 6_565 .
H71B C71 H71C 108.1 . .
C73 C72 H72A 109.5 . .
C73 C72 H72B 109.5 . .
H72A C72 H72B 109.5 . .
C73 C72 H72C 109.5 . .
H72A C72 H72C 109.5 . .
H72B C72 H72C 109.5 . .
O14 C73 O13 124.4(10) . .
O14 C73 C72 121.1(11) . .
O13 C73 C72 114.4(11) . .
C75 C74 H74A 109.5 . .
C75 C74 H74B 109.5 . .
H74A C74 H74B 109.5 . .
C75 C74 H74C 109.5 . .
H74A C74 H74C 109.5 . .
H74B C74 H74C 109.5 . .
O15 C75 O16 126.0(9) . .
O15 C75 C74 118.2(9) . .
O16 C75 C74 115.8(9) . .
C77 C76 H76A 109.5 . .
C77 C76 H76B 109.5 . .
H76A C76 H76B 109.5 . .
C77 C76 H76C 109.5 . .
H76A C76 H76C 109.5 . .
H76B C76 H76C 109.5 . .
O20 C77 O19 117.3(9) . .
O20 C77 C76 121.6(9) . .
O19 C77 C76 121.0(8) . .
C79 C78 H78A 109.5 . .
C79 C78 H78B 109.5 . .
H78A C78 H78B 109.5 . .
C79 C78 H78C 109.5 . .
H78A C78 H78C 109.5 . .
H78B C78 H78C 109.5 . .
O17 C79 O18 122.7(10) . .
O17 C79 C78 119.5(10) . .
O18 C79 C78 117.7(8) . .
C81 C80 H80A 109.5 . .
C81 C80 H80B 109.5 . .
H80A C80 H80B 109.5 . .
C81 C80 H80C 109.5 . .
H80A C80 H80C 109.5 . .
H80B C80 H80C 109.5 . .
O21 C81 O22 120.6(10) . .
O21 C81 C80 120.4(11) . .
O22 C81 C80 118.9(11) . .
O21 C81 Cd3 64.5(6) . .
O22 C81 Cd3 56.1(5) . .
C80 C81 Cd3 174.8(9) . .
C83 C82 H82A 109.5 . .
C83 C82 H82B 109.5 . .
H82A C82 H82B 109.5 . .
C83 C82 H82C 109.5 . .
H82A C82 H82C 109.5 . .
H82B C82 H82C 109.5 . .
O23 C83 O24 120.5(9) . .
O23 C83 C82 120.8(9) . .
O24 C83 C82 118.4(9) . .
O23 C83 Cd3 62.8(5) . .
O24 C83 Cd3 57.8(5) . .
C82 C83 Cd3 172.2(7) . .
C85 C84 H84A 109.5 . .
C85 C84 H84B 109.5 . .
H84A C84 H84B 109.5 . .
C85 C84 H84C 109.5 . .
H84A C84 H84C 109.5 . .
H84B C84 H84C 109.5 . .
O25 C85 O26 123.5(10) . .
O25 C85 C84 119.6(9) . .
O26 C85 C84 116.7(10) . .
C87 C86 H86A 109.5 . .
C87 C86 H86B 109.5 . .
H86A C86 H86B 109.5 . .
C87 C86 H86C 109.5 . .
H86A C86 H86C 109.5 . .
H86B C86 H86C 109.5 . .
O28 C87 O27 127.1(10) . .
O28 C87 C86 114.4(11) . .
O27 C87 C86 118.5(11) . .
C89 C88 H88A 109.5 . .
C89 C88 H88B 109.5 . .
H88A C88 H88B 109.5 . .
C89 C88 H88C 109.5 . .
H88A C88 H88C 109.5 . .
H88B C88 H88C 109.5 . .
O29 C89 O30 120.3(10) . .
O29 C89 C88 121.5(11) . .
O30 C89 C88 118.2(12) . .
C91 C90 H90A 109.5 . .
C91 C90 H90B 109.5 . .
H90A C90 H90B 109.5 . .
C91 C90 H90C 109.5 . .
H90A C90 H90C 109.5 . .
H90B C90 H90C 109.5 . .
O32 C91 O31 118.8(8) . .
O32 C91 C90 119.5(10) . .
O31 C91 C90 121.7(10) . .
C93 C92 H92A 109.5 . .
C93 C92 H92B 109.5 . .
H92A C92 H92B 109.5 . .
C93 C92 H92C 109.5 . .
H92A C92 H92C 109.5 . .
H92B C92 H92C 109.5 . .
O34 C93 O33 125.8(19) . .
O34 C93 C92 121(2) . .
O33 C93 C92 112.9(19) . .
C95 C94 H94A 109.5 . .
C95 C94 H94B 109.5 . .
H94A C94 H94B 109.5 . .
C95 C94 H94C 109.5 . .
H94A C94 H94C 109.5 . .
H94B C94 H94C 109.5 . .
O35 C95 O36 118.1(12) . 2
O35 C95 C94 116.4(13) . .
O36 C95 C94 125.5(13) 2 .
O35 C95 Cd6 56.5(7) . .
O36 C95 Cd6 62.0(6) 2 .
C94 C95 Cd6 170.5(11) . .
C42 C96 C38 120.2(9) . .
C42 C96 O8 127.6(9) . .
C38 C96 O8 112.0(9) . .

loop_
_geom_bond_atom_site_label_1
_geom_bond_atom_site_label_2
_geom_bond_distance
_geom_bond_site_symmetry_2
Er1 O2 2.296(6) .
Er1 O16 2.297(6) .
Er1 O4 2.310(7) .
Er1 O14 2.312(8) .
Er1 O19 2.368(6) .
Er1 O17 2.383(7) .
Er1 N2 2.559(9) .
Er1 O1 2.575(6) .
Er1 Cd2 3.6720(9) .
Er2 O8 2.263(7) .
Er2 O28 2.275(7) .
Er2 O10 2.304(6) .
Er2 O26 2.326(6) .
Er2 O29 2.344(7) .
Er2 O31 2.372(7) .
Er2 O7 2.568(7) .
Er2 N5 2.597(10) .
Er2 Cd5 3.6682(9) .
Cd1 O13 2.251(7) .
Cd1 O2 2.255(7) .
Cd1 O15 2.284(7) .
Cd1 N1 2.321(8) .
Cd1 O32 2.360(7) 2
Cd1 O36 2.400(8) .
Cd2 O6 2.231(6) .
Cd2 N3 2.233(9) .
Cd2 O18 2.262(7) .
Cd2 O4 2.272(7) .
Cd2 O19 2.313(7) .
Cd2 O3 2.542(7) .
Cd2 O20 2.631(7) .
Cd3 O6 2.231(7) .
Cd3 O22 2.276(7) .
Cd3 O18 2.297(7) .
Cd3 O24 2.297(7) .
Cd3 O23 2.407(6) .
Cd3 O21 2.463(8) .
Cd3 O5 2.473(7) .
Cd3 C83 2.707(10) .
Cd3 C81 2.727(11) .
Cd4 O25 2.257(7) .
Cd4 O8 2.288(6) .
Cd4 O27 2.300(6) .
Cd4 N4 2.317(9) .
Cd4 O20 2.330(6) .
Cd4 O23 2.385(6) .
Cd5 O12 2.223(7) .
Cd5 N6 2.238(9) .
Cd5 O30 2.247(8) .
Cd5 O10 2.268(8) .
Cd5 O31 2.311(6) .
Cd5 O9 2.519(8) .
Cd5 O32 2.575(6) .
Cd6 O33 2.271(12) .
Cd6 O12 2.281(7) .
Cd6 O35 2.285(11) .
Cd6 O30 2.303(8) .
Cd6 O36 2.413(8) 2
Cd6 O11 2.479(9) .
Cd6 C95 2.733(14) .
N1 C8 1.300(13) .
N1 C9 1.477(12) .
N2 C20 1.261(13) .
N2 C21 1.481(12) .
N3 C32 1.299(14) .
N3 C33 1.455(13) .
N4 C43 1.245(12) .
N4 C44 1.498(12) .
N5 C55 1.266(16) .
N5 C56 1.508(18) .
N6 C67 1.269(13) .
N6 C68 1.447(13) .
O1 C2 1.394(12) .
O1 C1 1.396(12) .
O2 C7 1.319(12) .
O3 C13 1.408(14) .
O3 C14 1.414(13) .
O4 C19 1.352(12) .
O5 C26 1.355(13) .
O5 C25 1.400(11) .
O6 C31 1.381(12) .
O7 C38 1.410(13) .
O7 C37 1.455(12) .
O8 C96 1.396(11) .
O9 C49 1.318(17) .
O9 C48 1.506(16) .
O10 C54 1.363(13) .
O11 C61 1.334(14) .
O11 C60 1.392(13) .
O12 C66 1.267(12) .
O13 C73 1.298(13) .
O14 C73 1.220(13) .
O15 C75 1.245(12) .
O16 C75 1.279(11) .
O17 C79 1.248(11) .
O18 C79 1.267(13) .
O19 C77 1.291(11) .
O20 C77 1.251(10) .
O21 C81 1.227(14) .
O22 C81 1.272(14) .
O23 C83 1.256(11) .
O24 C83 1.273(11) .
O25 C85 1.239(12) .
O26 C85 1.244(11) .
O27 C87 1.256(12) .
O28 C87 1.224(12) .
O29 C89 1.251(13) .
O30 C89 1.274(13) .
O31 C91 1.254(11) .
O32 C91 1.238(11) .
O32 Cd1 2.360(7) 2
O33 C93 1.31(2) .
O34 C93 1.22(2) .
O35 C95 1.336(16) .
O36 C95 1.341(15) 2
O36 Cd6 2.413(8) 2
O36 H36A 0.8200 .
C1 H1A 0.9600 .
C1 H1B 0.9600 .
C1 H1C 0.9600 .
C2 C3 1.361(15) .
C2 C7 1.451(15) .
C3 C4 1.370(16) .
C3 H3A 0.9300 .
C4 C5 1.378(16) .
C4 H4A 0.9300 .
C5 C6 1.377(14) .
C5 H5A 0.9300 .
C6 C7 1.413(13) .
C6 C8 1.420(14) .
C8 H8A 0.9300 .
C9 C10 1.522(13) .
C9 H9A 0.9700 .
C9 H9B 0.9700 .
C10 C11 1.558(13) .
C10 H10A 0.9700 .
C10 H10B 0.9700 .
C11 C12 1.502(12) .
C11 H11A 0.9700 .
C11 H11B 0.9700 .
C12 C11 1.503(12) 6_565
C12 H12B 0.9700 .
C12 H12C 0.9700 .
C13 H13A 0.9600 .
C13 H13B 0.9600 .
C13 H13C 0.9600 .
C14 C15 1.363(15) .
C14 C19 1.416(15) .
C15 C16 1.423(17) .
C15 H15A 0.9300 .
C16 C17 1.345(18) .
C16 H16A 0.9300 .
C17 C18 1.442(16) .
C17 H17A 0.9300 .
C18 C19 1.364(14) .
C18 C20 1.431(15) .
C20 H20A 0.9300 .
C21 C22 1.527(13) .
C21 H21A 0.9700 .
C21 H21B 0.9700 .
C22 C23 1.501(13) .
C22 H22A 0.9700 .
C22 H22B 0.9700 .
C23 C24 1.518(12) .
C23 H23A 0.9700 .
C23 H23B 0.9700 .
C24 C23 1.518(12) 6_565
C24 H24B 0.9700 .
C24 H24C 0.9700 .
C25 H25A 0.9600 .
C25 H25B 0.9600 .
C25 H25C 0.9600 .
C26 C27 1.363(15) .
C26 C31 1.450(14) .
C27 C28 1.408(18) .
C27 H27A 0.9300 .
C28 C29 1.368(17) .
C28 H28A 0.9300 .
C29 C30 1.402(17) .
C29 H29A 0.9300 .
C30 C31 1.383(16) .
C30 C32 1.437(16) .
C32 H32A 0.9300 .
C33 C34 1.507(16) .
C33 H33A 0.9700 .
C33 H33B 0.9700 .
C34 C35 1.503(16) .
C34 H34A 0.9700 .
C34 H34B 0.9700 .
C35 C36 1.508(14) .
C35 H35A 0.9700 .
C35 H35B 0.9700 .
C36 C35 1.508(14) 6_565
C36 H36C 0.9700 .
C36 H36D 0.9700 .
C37 H37A 0.9600 .
C37 H37B 0.9600 .
C37 H37C 0.9600 .
C38 C39 1.393(15) .
C38 C96 1.394(13) .
C39 C40 1.371(16) .
C39 H39A 0.9300 .
C40 C41 1.336(14) .
C40 H40A 0.9300 .
C41 C42 1.381(14) .
C41 H41A 0.9300 .
C42 C96 1.348(14) .
C42 C43 1.469(14) .
C43 H43A 0.9300 .
C44 C45 1.458(14) .
C44 H44A 0.9700 .
C44 H44B 0.9700 .
C45 C46 1.570(14) .
C45 H45A 0.9700 .
C45 H45B 0.9700 .
C46 C47 1.534(12) .
C46 H46A 0.9700 .
C46 H46B 0.9700 .
C47 C46 1.534(12) 6_565
C47 H47B 0.9700 .
C47 H47C 0.9700 .
C48 H48A 0.9600 .
C48 H48B 0.9600 .
C48 H48C 0.9600 .
C49 C54 1.409(18) .
C49 C50 1.439(19) .
C50 C51 1.33(2) .
C50 H50A 0.9300 .
C51 C52 1.32(2) .
C51 H51A 0.9300 .
C52 C53 1.473(18) .
C52 H52A 0.9300 .
C53 C55 1.405(19) .
C53 C54 1.411(17) .
C55 H55A 0.9300 .
C56 C57 1.49(2) .
C56 H56A 0.9700 .
C56 H56B 0.9700 .
C57 C58 1.532(10) .
C57 H57A 0.9700 .
C57 H57B 0.9700 .
C58 C59 1.549(10) .
C58 H58B 0.9700 .
C58 H58A 0.9700 .
C59 C58 1.549(10) 6_565
C59 H59B 0.9700 .
C59 H59C 0.9700 .
C60 H60A 0.9600 .
C60 H60B 0.9600 .
C60 H60C 0.9600 .
C61 C62 1.395(16) .
C61 C66 1.479(15) .
C62 C63 1.343(16) .
C62 H62A 0.9300 .
C63 C64 1.332(17) .
C63 H63A 0.9300 .
C64 C65 1.438(16) .
C64 H64A 0.9300 .
C65 C66 1.405(15) .
C65 C67 1.426(16) .
C67 H67A 0.9300 .
C68 C69 1.511(9) .
C68 H68A 0.9700 .
C68 H68B 0.9700 .
C69 C70 1.487(18) .
C69 H69A 0.9700 .
C69 H69B 0.9700 .
C70 C71 1.530(7) .
C70 H70A 0.9700 .
C70 H70B 0.9700 .
C71 C70 1.530(7) 6_565
C71 H71B 0.9700 .
C71 H71C 0.9700 .
C72 C73 1.485(15) .
C72 H72A 0.9600 .
C72 H72B 0.9600 .
C72 H72C 0.9600 .
C74 C75 1.522(14) .
C74 H74A 0.9600 .
C74 H74B 0.9600 .
C74 H74C 0.9600 .
C76 C77 1.476(14) .
C76 H76A 0.9600 .
C76 H76B 0.9600 .
C76 H76C 0.9600 .
C78 C79 1.511(14) .
C78 H78A 0.9600 .
C78 H78B 0.9600 .
C78 H78C 0.9600 .
C80 C81 1.511(9) .
C80 H80A 0.9600 .
C80 H80B 0.9600 .
C80 H80C 0.9600 .
C82 C83 1.458(14) .
C82 H82A 0.9600 .
C82 H82B 0.9600 .
C82 H82C 0.9600 .
C84 C85 1.502(15) .
C84 H84A 0.9600 .
C84 H84B 0.9600 .
C84 H84C 0.9600 .
C86 C87 1.508(17) .
C86 H86A 0.9600 .
C86 H86B 0.9600 .
C86 H86C 0.9600 .
C88 C89 1.463(16) .
C88 H88A 0.9600 .
C88 H88B 0.9600 .
C88 H88C 0.9600 .
C90 C91 1.508(13) .
C90 H90A 0.9600 .
C90 H90B 0.9600 .
C90 H90C 0.9600 .
C92 C93 1.52(2) .
C92 H92A 0.9600 .
C92 H92B 0.9600 .
C92 H92C 0.9600 .
C94 C95 1.487(19) .
C94 H94A 0.9600 .
C94 H94B 0.9600 .
C94 H94C 0.9600 .
C95 O36 1.341(15) 2

loop_
_platon_squeeze_void_nr
_platon_squeeze_void_average_x
_platon_squeeze_void_average_y
_platon_squeeze_void_average_z
_platon_squeeze_void_volume
_platon_squeeze_void_count_electrons
_platon_squeeze_void_content
1 -0.002 0.000 -0.002 8411 2693 ' '
2 -0.014 0.500 0.488 8411 2693 ' '
3 0.000 0.500 0.000 747 271 ' '
4 0.500 0.000 1.000 747 271 ' '
